data_1563347
loop_
_publ_author_name
'Hussain, Firasat'
'Sandriesser, Stefan'
'Speldrich, Manfred'
'Patzke, Greta R.'

_publ_section_title
;
 A new series of lanthanoid containing Keggin-type germanotungstates with
 acetate chelators: [{Ln(CH3COO)GeW11O39(H2O)}2]12&#x2212; {Ln=EuIII,
 GdIII, TbIII, DyIII, HoIII, ErIII, TmIII, and YbIII}
;
_journal_issue 1
_journal_name_full 'Journal of Solid State Chemistry'
_journal_page_first 214
_journal_page_last 219
_journal_paper_doi 10.1016/j.jssc.2010.11.005
_journal_volume 184
_journal_year 2011
_chemical_formula_sum 'C4 H6 Cs0 Eu2 Ge2 K8 Na4 O111 W22'
_chemical_formula_weight 6728.65
_space_group_IT_number 14
_space_group_name_Hall '-P 2ybc'
_space_group_name_H-M_alt 'P 1 21/c 1'
_symmetry_cell_setting monoclinic
_symmetry_space_group_name_H-M 'P 1 21/c 1'
_atom_sites_solution_hydrogens geom
_atom_sites_solution_primary direct
_atom_sites_solution_secondary difmap
_audit_creation_method SHELXL-97
_cell_angle_alpha 90.00
_cell_angle_beta 110.983(15)
_cell_angle_gamma 90.00
_cell_formula_units_Z 2
_cell_length_a 20.085(3)
_cell_length_b 12.6741(9)
_cell_length_c 21.132(3)
_cell_measurement_reflns_used 1491
_cell_measurement_temperature 183(2)
_cell_measurement_theta_max 29.2120
_cell_measurement_theta_min 2.5279
_cell_volume 5022.6(12)
_computing_cell_refinement 'CrysAlis RED (Oxford, 2007)'
_computing_data_collection 'CrysAlis RED (Oxford, 2007)'
_computing_data_reduction 'CrysAlis RED (Oxford, 2007)'
_computing_molecular_graphics 'ORTEP-3 (Farrugia, 1997)'
_computing_publication_material 'SHELXL-97 (Sheldrick, 2008)'
_computing_structure_refinement 'SHELXL-97 (Sheldrick, 1997)'
_computing_structure_solution 'SHELXS-97 (Sheldrick, 1990)'
_diffrn_ambient_temperature 183(2)
_diffrn_detector_area_resol_mean 10.4498
_diffrn_measured_fraction_theta_full 0.999
_diffrn_measured_fraction_theta_max 0.999
_diffrn_measurement_device_type 'Xcalibur, Ruby'
_diffrn_radiation_monochromator graphite
_diffrn_radiation_source 'fine-focus sealed tube'
_diffrn_radiation_type MoK\a
_diffrn_radiation_wavelength 0.71073
_diffrn_reflns_av_R_equivalents 0.1156
_diffrn_reflns_av_sigmaI/netI 0.1989
_diffrn_reflns_limit_h_max 24
_diffrn_reflns_limit_h_min -24
_diffrn_reflns_limit_k_max 15
_diffrn_reflns_limit_k_min -15
_diffrn_reflns_limit_l_max 26
_diffrn_reflns_limit_l_min -26
_diffrn_reflns_number 44514
_diffrn_reflns_theta_full 26.02
_diffrn_reflns_theta_max 26.02
_diffrn_reflns_theta_min 2.53
_exptl_absorpt_coefficient_mu 27.367
_exptl_absorpt_correction_T_max 1.00000
_exptl_absorpt_correction_T_min 0.62546
_exptl_absorpt_correction_type multi-scan
_exptl_absorpt_process_details
;
CrysAlisPro, Oxford Diffraction Ltd.,
Version 1.171.33.41 (release 06-05-2009 CrysAlis171 .NET)
(compiled May  6 2009,17:20:42)
Empirical absorption correction using spherical harmonics,
 implemented in SCALE3 ABSPACK scaling algorithm.
;
_exptl_crystal_colour colorless
_exptl_crystal_density_diffrn 4.449
_exptl_crystal_density_method 'not measured'
_exptl_crystal_description diamondshape
_exptl_crystal_F_000 5864
_exptl_crystal_size_max 0.11
_exptl_crystal_size_mid 0.11
_exptl_crystal_size_min 0.04
_refine_diff_density_max 4.812
_refine_diff_density_min -2.308
_refine_diff_density_rms 0.429
_refine_ls_extinction_method none
_refine_ls_goodness_of_fit_ref 0.789
_refine_ls_hydrogen_treatment mixed
_refine_ls_matrix_type full
_refine_ls_number_parameters 397
_refine_ls_number_reflns 9893
_refine_ls_number_restraints 0
_refine_ls_restrained_S_all 0.789
_refine_ls_R_factor_all 0.1227
_refine_ls_R_factor_gt 0.0484
_refine_ls_shift/su_max 0.001
_refine_ls_shift/su_mean 0.000
_refine_ls_structure_factor_coef Fsqd
_refine_ls_weighting_details 'calc w=1/[\s^2^(Fo^2^)+(0.0155P)^2^+0.0000P] where P=(Fo^2^+2Fc^2^)/3'
_refine_ls_weighting_scheme calc
_refine_ls_wR_factor_gt 0.0665
_refine_ls_wR_factor_ref 0.0755
_reflns_number_gt 4944
_reflns_number_total 9893
_reflns_threshold_expression >2sigma(I)
_cod_data_source_file JSSC-2011-184-214.cif
_cod_data_source_block FH120
_cod_original_cell_volume 5022.7(10)
_cod_database_code 1563347

loop_
_symmetry_equiv_pos_as_xyz
'x, y, z'
'-x, y+1/2, -z+1/2'
'-x, -y, -z'
'x, -y-1/2, z-1/2'

loop_
_atom_site_label
_atom_site_type_symbol
_atom_site_fract_x
_atom_site_fract_y
_atom_site_fract_z
_atom_site_U_iso_or_equiv
_atom_site_adp_type
_atom_site_occupancy
_atom_site_symmetry_multiplicity
_atom_site_calc_flag
_atom_site_refinement_flags
_atom_site_disorder_assembly
_atom_site_disorder_group
W11 W 0.21385(6) 0.56086(6) 0.12819(4) 0.0141(2) Uani 1 1 d . . .
W10 W 0.12856(5) 0.17173(7) 0.25880(4) 0.0137(2) Uani 1 1 d . . .
W9 W 0.37369(5) 0.57409(6) 0.25917(4) 0.0118(2) Uani 1 1 d . . .
W8 W 0.21006(6) 0.16410(6) 0.14591(4) 0.0145(2) Uani 1 1 d . . .
W7 W 0.12190(5) 0.57250(7) 0.25283(4) 0.0128(2) Uani 1 1 d . . .
W6 W 0.28281(5) 0.58044(6) 0.38169(4) 0.0126(2) Uani 1 1 d . . .
W5 W 0.38817(5) 0.17979(6) 0.28929(4) 0.0127(2) Uani 1 1 d . . .
W4 W 0.30668(6) 0.19478(6) 0.40128(4) 0.0137(2) Uani 1 1 d . . .
W3 W 0.16202(5) 0.39424(6) 0.37899(4) 0.0124(2) Uani 1 1 d . . .
W2 W 0.08500(5) 0.34921(6) 0.12949(4) 0.0141(2) Uani 1 1 d . . .
W1 W 0.33731(5) 0.37405(6) 0.14508(4) 0.0130(2) Uani 1 1 d . . .
Ge1 Ge 0.25449(14) 0.37097(16) 0.26577(10) 0.0115(5) Uani 1 1 d . . .
Eu1 Eu 0.45227(7) 0.38734(8) 0.42490(5) 0.0137(3) Uani 1 1 d . . .
K1 K 0.5272(3) 0.3817(4) 0.2690(2) 0.0225(13) Uani 1 1 d . . .
K2 K -0.0290(3) 0.3684(4) 0.2378(2) 0.0221(13) Uani 1 1 d . . .
K3 K 0.3103(4) 0.7626(4) 0.0683(3) 0.0462(18) Uani 1 1 d . . .
K4 K 0.1722(3) 0.3397(4) -0.0102(2) 0.0365(14) Uiso 1 1 d . . .
Na1 Na 0.0934(6) 0.7581(7) -0.0207(5) 0.053(3) Uani 1 1 d . . .
Na2 Na 0.4473(7) 0.4628(9) 0.0173(5) 0.070(4) Uani 1 1 d . . .
O59 O 0.0450(7) 0.4480(8) 0.5090(5) 0.006(3) Uiso 1 1 d . . .
O56 O -0.0286(8) 0.0942(10) 0.0942(6) 0.029(4) Uiso 1 1 d . . .
O57 O 0.5000 0.0000 0.5000 0.035(6) Uiso 1 2 d S . .
O58 O 0.7555(9) 0.3197(10) 0.2514(6) 0.027(4) Uiso 1 1 d . . .
O21 O 0.2684(8) 0.4726(9) 0.0907(6) 0.013(3) Uiso 1 1 d . . .
O20 O 0.3522(7) 0.4875(8) 0.4140(5) 0.007(3) Uiso 1 1 d . . .
O19 O 0.1454(8) 0.4460(9) 0.1076(6) 0.014(3) Uiso 1 1 d . . .
O18 O 0.2948(8) 0.0979(9) 0.4542(6) 0.017(3) Uiso 1 1 d . . .
O17 O 0.3820(8) 0.2838(9) 0.2181(5) 0.011(3) Uiso 1 1 d . . .
O16 O 0.1735(9) 0.6422(11) 0.0626(6) 0.031(4) Uiso 1 1 d . . .
O15 O 0.2084(8) 0.0649(10) 0.0911(6) 0.022(4) Uiso 1 1 d . . .
O14 O 0.3147(7) 0.6175(9) 0.3086(5) 0.014(3) Uiso 1 1 d . . .
O13 O 0.0817(7) 0.4550(9) 0.1938(5) 0.011(3) Uiso 1 1 d . . .
O12 O 0.1732(8) 0.6010(9) 0.1945(6) 0.016(3) Uiso 1 1 d . . .
O11 O 0.2423(8) 0.2995(9) 0.4088(5) 0.011(3) Uiso 1 1 d . . .
O10 O 0.0570(8) 0.2468(10) 0.1827(6) 0.020(3) Uiso 1 1 d . . .
O9 O 0.5325(8) 0.5420(9) 0.4598(6) 0.017(3) Uiso 1 1 d . . .
O8 O 0.0079(8) 0.3730(10) 0.0690(6) 0.018(3) Uiso 1 1 d . . .
O7 O 0.3119(8) 0.6867(10) 0.4385(6) 0.021(3) Uiso 1 1 d . . .
O6 O 0.4333(8) 0.0759(9) 0.2694(5) 0.015(3) Uiso 1 1 d . . .
O5 O 0.1201(8) 0.3668(10) 0.4354(6) 0.020(3) Uiso 1 1 d . . .
O4 O 0.2207(8) 0.5099(9) 0.4224(6) 0.019(3) Uiso 1 1 d . . .
O3 O 0.2911(7) 0.1389(9) 0.2186(6) 0.014(3) Uiso 1 1 d . . .
O2 O 0.4586(8) 0.2499(9) 0.3512(5) 0.010(3) Uiso 1 1 d . . .
O1 O 0.1864(7) 0.2902(8) 0.2125(5) 0.003(3) Uiso 1 1 d . . .
O42 O 0.3831(8) 0.3420(9) 0.0922(6) 0.019(3) Uiso 1 1 d . . .
O41 O 0.5662(8) 0.4203(9) 0.4080(6) 0.015(3) Uiso 1 1 d . . .
O40 O 0.0765(8) 0.0759(9) 0.2754(6) 0.016(3) Uiso 1 1 d . . .
O39 O 0.2960(8) 0.6347(9) 0.1766(6) 0.017(3) Uiso 1 1 d . . .
O38 O 0.1245(7) 0.2392(8) 0.0922(5) 0.006(3) Uiso 1 1 d . . .
O37 O 0.3561(8) 0.1106(10) 0.3541(6) 0.019(3) Uiso 1 1 d . . .
O36 O 0.0961(8) 0.4945(9) 0.3222(5) 0.012(3) Uiso 1 1 d . . .
O35 O 0.0528(7) 0.6634(9) 0.2259(5) 0.008(3) Uiso 1 1 d . . .
O34 O 0.5432(8) 0.2787(9) 0.5047(6) 0.020(3) Uiso 1 1 d . . .
O33 O 0.2621(8) 0.2737(9) 0.1194(6) 0.013(3) Uiso 1 1 d . . .
O32 O 0.3868(8) 0.2550(10) 0.4551(6) 0.021(4) Uiso 1 1 d . . .
O31 O 0.4243(8) 0.4866(9) 0.3233(6) 0.018(3) Uiso 1 1 d . . .
O30 O 0.2155(7) 0.4578(9) 0.3085(5) 0.009(3) Uiso 1 1 d . . .
O29 O 0.6743(10) 0.3924(12) 0.3199(7) 0.048(5) Uiso 1 1 d . . .
O28 O 0.1892(7) 0.6462(9) 0.3218(5) 0.013(3) Uiso 1 1 d . . .
O27 O 0.2864(8) 0.4504(9) 0.2142(6) 0.014(3) Uiso 1 1 d . . .
O26 O 0.3235(7) 0.2958(8) 0.3222(5) 0.006(3) Uiso 1 1 d . . .
O25 O 0.3971(8) 0.4921(9) 0.1893(6) 0.013(3) Uiso 1 1 d . . .
O24 O -0.1323(10) 0.3030(12) 0.1134(7) 0.048(5) Uiso 1 1 d . . .
O23 O -0.1074(10) 0.3852(12) 0.3228(7) 0.045(5) Uiso 1 1 d . . .
O22 O 0.1504(8) 0.0968(9) 0.1897(6) 0.019(3) Uiso 1 1 d . . .
O47 O 0.2730(8) 0.6108(10) -0.0312(6) 0.017(3) Uiso 1 1 d . . .
O46 O 0.2160(8) 0.1488(9) 0.3215(6) 0.018(3) Uiso 1 1 d . . .
C1 C 0.5760(12) 0.5084(14) 0.4332(9) 0.009(5) Uiso 1 1 d . . .
C2 C 0.6331(12) 0.5823(14) 0.4290(9) 0.016(5) Uiso 1 1 d . . .
H2A H 0.6742 0.5422 0.4304 0.024 Uiso 1 1 calc R . .
H2B H 0.6462 0.6305 0.4665 0.024 Uiso 1 1 calc R . .
H2C H 0.6154 0.6212 0.3873 0.024 Uiso 1 1 calc R . .
O45 O 0.1169(8) 0.2921(9) 0.3123(6) 0.017(3) Uiso 1 1 d . . .
O44 O 0.4323(8) 0.6784(10) 0.2682(6) 0.024(4) Uiso 1 1 d . . .
O43 O 0.0504(11) 0.4028(13) -0.0823(8) 0.063(5) Uiso 1 1 d . . .
O53 O 0.4242(10) 0.6205(13) 0.0946(7) 0.047(5) Uiso 1 1 d . . .
O52 O 0.3388(10) -0.1039(12) 0.3700(7) 0.053(5) Uiso 1 1 d . . .
O49 O 0.0302(12) 0.7954(14) 0.0548(9) 0.077(6) Uiso 1 1 d . . .
O54 O 0.4695(11) -0.1905(13) 0.3809(8) 0.056(5) Uiso 1 1 d . . .
O55 O 0.1855(7) 0.8767(9) 0.0203(5) 0.012(3) Uiso 1 1 d . . .

loop_
_atom_site_aniso_label
_atom_site_aniso_U_11
_atom_site_aniso_U_22
_atom_site_aniso_U_33
_atom_site_aniso_U_23
_atom_site_aniso_U_13
_atom_site_aniso_U_12
W11 0.0157(7) 0.0147(5) 0.0130(5) 0.0001(4) 0.0068(5) -0.0007(5)
W10 0.0131(7) 0.0115(5) 0.0178(5) -0.0032(4) 0.0072(5) -0.0032(4)
W9 0.0124(7) 0.0118(5) 0.0114(4) -0.0005(4) 0.0045(5) -0.0012(4)
W8 0.0150(7) 0.0117(5) 0.0172(5) -0.0067(4) 0.0063(5) -0.0023(5)
W7 0.0122(7) 0.0109(5) 0.0164(5) -0.0012(4) 0.0065(5) 0.0009(4)
W6 0.0132(7) 0.0116(5) 0.0132(5) -0.0033(4) 0.0048(5) 0.0008(4)
W5 0.0140(7) 0.0091(4) 0.0162(5) -0.0033(4) 0.0070(5) 0.0004(4)
W4 0.0173(7) 0.0107(5) 0.0155(5) 0.0005(4) 0.0088(5) -0.0018(5)
W3 0.0133(7) 0.0110(5) 0.0149(5) -0.0009(4) 0.0075(5) -0.0001(4)
W2 0.0121(7) 0.0150(5) 0.0150(5) -0.0039(4) 0.0044(5) -0.0018(4)
W1 0.0138(7) 0.0141(4) 0.0126(5) -0.0031(4) 0.0067(5) -0.0014(5)
Ge1 0.0113(16) 0.0115(11) 0.0150(12) -0.0034(10) 0.0088(12) -0.0024(12)
Eu1 0.0171(8) 0.0118(6) 0.0150(6) -0.0019(4) 0.0090(6) -0.0004(5)
K1 0.021(4) 0.024(3) 0.021(3) 0.001(2) 0.006(3) -0.002(3)
K2 0.021(4) 0.019(3) 0.031(3) 0.004(2) 0.016(3) 0.001(3)
K3 0.054(6) 0.042(4) 0.042(3) 0.002(3) 0.016(4) -0.010(3)
Na1 0.046(9) 0.031(6) 0.074(7) 0.008(5) 0.013(7) -0.007(6)
Na2 0.047(10) 0.099(9) 0.057(7) -0.028(6) 0.011(7) -0.011(7)

loop_
_atom_type_symbol
_atom_type_description
_atom_type_scat_dispersion_real
_atom_type_scat_dispersion_imag
_atom_type_scat_source
O O 0.0106 0.0060 'International Tables Vol C Tables 4.2.6.8 and 6.1.1.4'
Na Na 0.0362 0.0249 'International Tables Vol C Tables 4.2.6.8 and 6.1.1.4'
K K 0.2009 0.2494 'International Tables Vol C Tables 4.2.6.8 and 6.1.1.4'
Ge Ge 0.1547 1.8001 'International Tables Vol C Tables 4.2.6.8 and 6.1.1.4'
Cs Cs -0.3680 2.1192 'International Tables Vol C Tables 4.2.6.8 and 6.1.1.4'
Eu Eu -0.1578 3.6682 'International Tables Vol C Tables 4.2.6.8 and 6.1.1.4'
W W -0.8490 6.8722 'International Tables Vol C Tables 4.2.6.8 and 6.1.1.4'
C C 0.0033 0.0016 'International Tables Vol C Tables 4.2.6.8 and 6.1.1.4'
H H 0.0000 0.0000 'International Tables Vol C Tables 4.2.6.8 and 6.1.1.4'

loop_
_geom_angle_atom_site_label_1
_geom_angle_atom_site_label_2
_geom_angle_atom_site_label_3
_geom_angle
_geom_angle_site_symmetry_1
_geom_angle_site_symmetry_3
O16 W11 O39 102.5(6) . .
O16 W11 O21 101.2(6) . .
O39 W11 O21 89.7(6) . .
O16 W11 O12 103.4(6) . .
O39 W11 O12 89.5(5) . .
O21 W11 O12 154.9(5) . .
O16 W11 O19 100.4(6) . .
O39 W11 O19 157.0(5) . .
O21 W11 O19 86.2(5) . .
O12 W11 O19 84.8(5) . .
O16 W11 O27 170.6(6) . .
O39 W11 O27 71.9(5) . .
O21 W11 O27 71.6(5) . .
O12 W11 O27 84.4(5) . .
O19 W11 O27 85.4(5) . .
O16 W11 K3 56.7(5) . .
O39 W11 K3 50.8(4) . .
O21 W11 K3 79.4(4) . .
O12 W11 K3 118.5(4) . .
O19 W11 K3 149.1(3) . .
O27 W11 K3 115.0(4) . .
O16 W11 K4 85.0(5) . .
O39 W11 K4 133.1(4) . .
O21 W11 K4 43.7(4) . .
O12 W11 K4 134.4(4) . .
O19 W11 K4 49.6(3) . .
O27 W11 K4 93.4(3) . .
K3 W11 K4 103.72(11) . .
O40 W10 O46 103.9(6) . .
O40 W10 O22 97.3(5) . .
O46 W10 O22 93.0(6) . .
O40 W10 O45 103.0(5) . .
O46 W10 O45 89.3(5) . .
O22 W10 O45 158.4(5) . .
O40 W10 O10 100.8(6) . .
O46 W10 O10 155.3(6) . .
O22 W10 O10 85.2(5) . .
O45 W10 O10 83.8(5) . .
O40 W10 O1 167.7(5) . .
O46 W10 O1 84.9(5) . .
O22 W10 O1 73.4(4) . .
O45 W10 O1 85.4(4) . .
O10 W10 O1 70.9(5) . .
O40 W10 K2 86.9(4) . .
O46 W10 K2 135.9(4) . .
O22 W10 K2 128.5(4) . .
O45 W10 K2 46.7(4) . .
O10 W10 K2 44.0(4) . .
O1 W10 K2 92.7(3) . .
O44 W9 O31 102.3(6) . .
O44 W9 O14 104.4(6) . .
O31 W9 O14 93.5(5) . .
O44 W9 O25 98.5(6) . .
O31 W9 O25 91.0(5) . .
O14 W9 O25 155.1(6) . .
O44 W9 O39 95.1(6) . .
O31 W9 O39 162.3(6) . .
O14 W9 O39 85.7(5) . .
O25 W9 O39 82.7(5) . .
O44 W9 O27 163.0(5) . .
O31 W9 O27 91.9(5) . .
O14 W9 O27 83.8(5) . .
O25 W9 O27 71.6(5) . .
O39 W9 O27 70.4(5) . .
O44 W9 K1 88.8(5) . .
O31 W9 K1 48.3(4) . .
O14 W9 K1 141.7(4) . .
O25 W9 K1 47.0(4) . .
O39 W9 K1 129.5(3) . .
O27 W9 K1 93.9(3) . .
O15 W8 O3 103.8(6) . .
O15 W8 O38 99.6(6) . .
O3 W8 O38 156.6(5) . .
O15 W8 O33 102.4(5) . .
O3 W8 O33 87.6(5) . .
O38 W8 O33 86.3(5) . .
O15 W8 O22 97.7(6) . .
O3 W8 O22 92.2(5) . .
O38 W8 O22 85.8(5) . .
O33 W8 O22 159.4(5) . .
O15 W8 O1 167.5(6) . .
O3 W8 O1 85.6(5) . .
O38 W8 O1 71.4(4) . .
O33 W8 O1 86.0(4) . .
O22 W8 O1 73.5(4) . .
O15 W8 K4 83.8(4) . .
O3 W8 K4 132.1(4) . .
O38 W8 K4 49.3(3) . .
O33 W8 K4 45.1(4) . .
O22 W8 K4 134.2(4) . .
O1 W8 K4 96.0(3) . .
O35 W7 O28 101.3(5) . .
O35 W7 O12 102.5(5) . .
O28 W7 O12 90.1(5) . .
O35 W7 O13 101.6(5) . .
O28 W7 O13 157.1(5) . .
O12 W7 O13 85.7(5) . .
O35 W7 O36 100.5(5) . .
O28 W7 O36 88.9(5) . .
O12 W7 O36 156.7(5) . .
O13 W7 O36 86.2(5) . .
O35 W7 O30 169.7(4) . .
O28 W7 O30 71.8(5) . .
O12 W7 O30 85.4(5) . .
O13 W7 O30 85.4(5) . .
O36 W7 O30 72.2(5) . .
O35 W7 K2 84.6(4) . .
O28 W7 K2 136.5(4) . .
O12 W7 K2 131.0(4) . .
O13 W7 K2 45.8(4) . .
O36 W7 K2 48.0(4) . .
O30 W7 K2 95.2(3) . .
O7 W6 O20 102.9(6) . .
O7 W6 O14 103.6(5) . .
O20 W6 O14 91.7(5) . .
O7 W6 O4 99.1(5) . .
O20 W6 O4 93.7(5) . .
O14 W6 O4 154.9(5) . .
O7 W6 O28 96.8(6) . .
O20 W6 O28 160.2(5) . .
O14 W6 O28 84.2(5) . .
O4 W6 O28 82.4(5) . .
O7 W6 O30 164.2(6) . .
O20 W6 O30 90.1(5) . .
O14 W6 O30 84.8(4) . .
O4 W6 O30 70.7(5) . .
O28 W6 O30 70.3(5) . .
O6 W5 O2 102.1(6) . .
O6 W5 O37 99.4(5) . .
O2 W5 O37 94.9(5) . .
O6 W5 O17 102.6(5) . .
O2 W5 O17 92.5(5) . .
O37 W5 O17 154.7(6) . .
O6 W5 O3 94.3(6) . .
O2 W5 O3 163.2(5) . .
O37 W5 O3 86.0(5) . .
O17 W5 O3 80.2(5) . .
O6 W5 O26 171.6(5) . .
O2 W5 O26 80.8(5) . .
O37 W5 O26 72.4(5) . .
O17 W5 O26 85.0(4) . .
O3 W5 O26 83.4(5) . .
O6 W5 Eu1 130.5(4) . .
O2 W5 Eu1 29.2(4) . .
O37 W5 Eu1 83.5(4) . .
O17 W5 Eu1 91.4(3) . .
O3 W5 Eu1 135.0(3) . .
O26 W5 Eu1 51.7(3) . .
O6 W5 K1 90.9(4) . .
O2 W5 K1 49.2(4) . .
O37 W5 K1 144.0(4) . .
O17 W5 K1 48.2(4) . .
O3 W5 K1 127.8(3) . .
O26 W5 K1 96.9(3) . .
Eu1 W5 K1 64.15(7) . .
O18 W4 O32 101.1(6) . .
O18 W4 O11 100.7(6) . .
O32 W4 O11 97.7(6) . .
O18 W4 O37 98.9(5) . .
O32 W4 O37 93.0(6) . .
O11 W4 O37 155.3(5) . .
O18 W4 O46 92.4(6) . .
O32 W4 O46 166.4(5) . .
O11 W4 O46 80.7(5) . .
O37 W4 O46 83.7(5) . .
O18 W4 O26 170.1(5) . .
O32 W4 O26 83.5(5) . .
O11 W4 O26 87.2(4) . .
O37 W4 O26 71.9(4) . .
O46 W4 O26 82.9(5) . .
O18 W4 Na2 54.9(5) . 4_566
O32 W4 Na2 59.6(5) . 4_566
O11 W4 Na2 136.1(4) . 4_566
O37 W4 Na2 68.1(4) . 4_566
O46 W4 Na2 130.0(4) . 4_566
O26 W4 Na2 122.4(4) . 4_566
O18 W4 Eu1 131.6(5) . .
O32 W4 Eu1 30.7(4) . .
O11 W4 Eu1 93.2(4) . .
O37 W4 Eu1 84.7(4) . .
O46 W4 Eu1 135.7(3) . .
O26 W4 Eu1 52.9(3) . .
Na2 W4 Eu1 83.4(2) 4_566 .
O18 W4 K4 47.1(5) . 4_566
O32 W4 K4 111.9(4) . 4_566
O11 W4 K4 54.4(4) . 4_566
O37 W4 K4 139.8(4) . 4_566
O46 W4 K4 78.3(3) . 4_566
O26 W4 K4 139.2(3) . 4_566
Na2 W4 K4 97.1(2) 4_566 4_566
Eu1 W4 K4 132.21(8) . 4_566
O5 W3 O4 101.2(6) . .
O5 W3 O45 98.9(6) . .
O4 W3 O45 159.8(5) . .
O5 W3 O36 99.7(6) . .
O4 W3 O36 87.7(5) . .
O45 W3 O36 87.0(5) . .
O5 W3 O11 102.0(5) . .
O4 W3 O11 91.2(6) . .
O45 W3 O11 86.5(5) . .
O36 W3 O11 158.1(5) . .
O5 W3 O30 170.9(5) . .
O4 W3 O30 71.7(5) . .
O45 W3 O30 88.1(5) . .
O36 W3 O30 74.8(5) . .
O11 W3 O30 84.2(5) . .
O5 W3 K4 48.5(4) . 4_566
O4 W3 K4 115.1(4) . 4_566
O45 W3 K4 80.1(4) . 4_566
O36 W3 K4 142.1(4) . 4_566
O11 W3 K4 56.6(4) . 4_566
O30 W3 K4 139.3(3) . 4_566
O5 W3 K2 85.6(5) . .
O4 W3 K2 134.2(4) . .
O45 W3 K2 45.7(4) . .
O36 W3 K2 46.7(4) . .
O11 W3 K2 132.1(4) . .
O30 W3 K2 95.4(3) . .
K4 W3 K2 103.21(11) 4_566 .
O8 W2 O19 101.5(6) . .
O8 W2 O38 103.2(5) . .
O19 W2 O38 88.6(5) . .
O8 W2 O10 100.7(6) . .
O19 W2 O10 157.5(6) . .
O38 W2 O10 90.0(5) . .
O8 W2 O13 99.2(6) . .
O19 W2 O13 84.7(5) . .
O38 W2 O13 157.5(6) . .
O10 W2 O13 88.1(5) . .
O8 W2 O1 171.3(5) . .
O19 W2 O1 85.8(5) . .
O38 W2 O1 72.0(4) . .
O10 W2 O1 72.4(5) . .
O13 W2 O1 86.1(4) . .
O8 W2 K2 81.5(4) . .
O19 W2 K2 133.3(4) . .
O38 W2 K2 136.8(3) . .
O10 W2 K2 47.5(4) . .
O13 W2 K2 49.2(4) . .
O1 W2 K2 97.0(3) . .
O8 W2 K4 88.3(4) . .
O19 W2 K4 48.8(3) . .
O38 W2 K4 46.0(3) . .
O10 W2 K4 135.9(4) . .
O13 W2 K4 133.4(4) . .
O1 W2 K4 93.0(3) . .
K2 W2 K4 169.87(12) . .
O42 W1 O17 100.4(6) . .
O42 W1 O33 102.2(6) . .
O17 W1 O33 85.6(5) . .
O42 W1 O21 101.8(5) . .
O17 W1 O21 157.6(5) . .
O33 W1 O21 86.3(5) . .
O42 W1 O25 96.4(6) . .
O17 W1 O25 92.5(5) . .
O33 W1 O25 161.4(5) . .
O21 W1 O25 88.6(5) . .
O42 W1 O27 168.1(5) . .
O17 W1 O27 85.6(5) . .
O33 W1 O27 88.5(5) . .
O21 W1 O27 73.3(5) . .
O25 W1 O27 72.9(5) . .
O42 W1 K4 85.2(5) . .
O17 W1 K4 131.4(4) . .
O33 W1 K4 46.5(4) . .
O21 W1 K4 47.9(4) . .
O25 W1 K4 135.3(4) . .
O27 W1 K4 98.7(3) . .
O42 W1 K1 79.4(5) . .
O17 W1 K1 51.5(4) . .
O33 W1 K1 135.9(4) . .
O21 W1 K1 137.2(4) . .
O25 W1 K1 49.3(4) . .
O27 W1 K1 96.8(3) . .
K4 W1 K1 164.46(11) . .
O26 Ge1 O1 111.3(5) . .
O26 Ge1 O27 110.9(6) . .
O1 Ge1 O27 108.0(5) . .
O26 Ge1 O30 112.1(5) . .
O1 Ge1 O30 107.7(6) . .
O27 Ge1 O30 106.6(5) . .
O20 Eu1 O32 82.5(4) . .
O20 Eu1 O2 125.9(4) . .
O32 Eu1 O2 79.7(4) . .
O20 Eu1 O31 72.8(4) . .
O32 Eu1 O31 130.4(5) . .
O2 Eu1 O31 81.2(4) . .
O20 Eu1 O34 142.3(4) . .
O32 Eu1 O34 76.2(5) . .
O2 Eu1 O34 80.5(4) . .
O31 Eu1 O34 143.6(5) . .
O20 Eu1 O41 135.0(4) . .
O32 Eu1 O41 142.5(4) . .
O2 Eu1 O41 76.1(4) . .
O31 Eu1 O41 73.3(5) . .
O34 Eu1 O41 72.0(4) . .
O20 Eu1 O9 92.6(4) . .
O32 Eu1 O9 148.2(4) . .
O2 Eu1 O9 126.5(4) . .
O31 Eu1 O9 76.6(4) . .
O34 Eu1 O9 89.7(4) . .
O41 Eu1 O9 51.1(4) . .
O20 Eu1 O9 72.6(4) . 3_666
O32 Eu1 O9 82.9(4) . 3_666
O2 Eu1 O9 152.1(4) . 3_666
O31 Eu1 O9 126.6(4) . 3_666
O34 Eu1 O9 74.2(4) . 3_666
O41 Eu1 O9 106.4(4) . 3_666
O9 Eu1 O9 65.7(5) . 3_666
O20 Eu1 C1 114.4(5) . .
O32 Eu1 C1 156.7(5) . .
O2 Eu1 C1 100.6(5) . .
O31 Eu1 C1 72.0(5) . .
O34 Eu1 C1 80.8(5) . .
O41 Eu1 C1 25.1(4) . .
O9 Eu1 C1 26.1(4) . .
O9 Eu1 C1 87.0(5) 3_666 .
O20 Eu1 O26 69.0(4) . .
O32 Eu1 O26 59.5(4) . .
O2 Eu1 O26 57.8(4) . .
O31 Eu1 O26 71.5(4) . .
O34 Eu1 O26 122.1(4) . .
O41 Eu1 O26 124.9(3) . .
O9 Eu1 O26 146.6(4) . .
O9 Eu1 O26 128.6(4) 3_666 .
C1 Eu1 O26 139.9(4) . .
O20 Eu1 W4 74.5(3) . .
O32 Eu1 W4 22.6(3) . .
O2 Eu1 W4 69.7(3) . .
O31 Eu1 W4 107.9(3) . .
O34 Eu1 W4 94.7(3) . .
O41 Eu1 W4 144.9(3) . .
O9 Eu1 W4 163.8(3) . .
O9 Eu1 W4 100.5(3) 3_666 .
C1 Eu1 W4 170.0(4) . .
O26 Eu1 W4 36.9(2) . .
O20 Eu1 W5 105.0(3) . .
O32 Eu1 W5 68.7(3) . .
O2 Eu1 W5 21.5(4) . .
O31 Eu1 W5 77.1(3) . .
O34 Eu1 W5 95.8(3) . .
O41 Eu1 W5 95.2(3) . .
O9 Eu1 W5 142.1(3) . .
O9 Eu1 W5 151.5(3) 3_666 .
C1 Eu1 W5 118.2(3) . .
O26 Eu1 W5 36.4(2) . .
W4 Eu1 W5 52.99(3) . .
O29 K1 O6 72.2(4) . 2_655
O29 K1 O41 74.0(4) . .
O6 K1 O41 98.6(4) 2_655 .
O29 K1 O44 77.5(4) . 2_645
O6 K1 O44 124.6(4) 2_655 2_645
O41 K1 O44 116.1(4) . 2_645
O29 K1 O25 144.6(4) . .
O6 K1 O25 72.4(4) 2_655 .
O41 K1 O25 112.3(4) . .
O44 K1 O25 123.5(4) 2_645 .
O29 K1 O17 158.3(4) . .
O6 K1 O17 127.1(4) 2_655 .
O41 K1 O17 108.7(4) . .
O44 K1 O17 82.3(4) 2_645 .
O25 K1 O17 55.5(3) . .
O29 K1 O31 128.0(4) . .
O6 K1 O31 91.5(4) 2_655 .
O41 K1 O31 59.7(4) . .
O44 K1 O31 142.7(4) 2_645 .
O25 K1 O31 54.0(3) . .
O17 K1 O31 66.8(4) . .
O29 K1 O2 116.2(4) . .
O6 K1 O2 151.1(4) 2_655 .
O41 K1 O2 61.0(3) . .
O44 K1 O2 84.0(4) 2_645 .
O25 K1 O2 95.6(4) . .
O17 K1 O2 53.2(3) . .
O31 K1 O2 61.1(3) . .
O29 K1 O54 90.0(5) . 2_655
O6 K1 O54 82.0(4) 2_655 2_655
O41 K1 O54 162.8(5) . 2_655
O44 K1 O54 52.5(4) 2_645 2_655
O25 K1 O54 84.3(4) . 2_655
O17 K1 O54 83.8(4) . 2_655
O31 K1 O54 137.5(4) . 2_655
O2 K1 O54 123.8(4) . 2_655
O29 K1 W1 160.9(3) . .
O6 K1 W1 98.2(3) 2_655 .
O41 K1 W1 124.5(3) . .
O44 K1 W1 95.8(3) 2_645 .
O25 K1 W1 30.3(2) . .
O17 K1 W1 29.3(2) . .
O31 K1 W1 67.4(3) . .
O2 K1 W1 80.3(3) . .
O54 K1 W1 72.0(4) 2_655 .
O29 K1 W9 135.2(3) . .
O6 K1 W9 74.6(3) 2_655 .
O41 K1 W9 82.3(3) . .
O44 K1 W9 147.2(3) 2_645 .
O25 K1 W9 30.1(2) . .
O17 K1 W9 65.7(2) . .
O31 K1 W9 26.0(2) . .
O2 K1 W9 82.1(3) . .
O54 K1 W9 114.2(3) 2_655 .
W1 K1 W9 52.62(7) . .
O29 K1 W5 133.9(3) . .
O6 K1 W5 153.4(3) 2_655 .
O41 K1 W5 86.7(3) . .
O44 K1 W5 74.3(3) 2_645 .
O25 K1 W5 81.4(3) . .
O17 K1 W5 29.4(2) . .
O31 K1 W5 68.5(3) . .
O2 K1 W5 26.1(2) . .
O54 K1 W5 100.5(3) 2_655 .
W1 K1 W5 58.49(8) . .
W9 K1 W5 80.38(10) . .
O40 K2 O23 74.9(4) 2 .
O40 K2 O35 145.2(4) 2 2_545
O23 K2 O35 72.8(4) . 2_545
O40 K2 O24 94.2(4) 2 .
O23 K2 O24 103.0(5) . .
O35 K2 O24 80.9(4) 2_545 .
O40 K2 O10 134.9(4) 2 .
O23 K2 O10 150.2(4) . .
O35 K2 O10 78.3(4) 2_545 .
O24 K2 O10 79.2(5) . .
O40 K2 O13 83.4(4) 2 .
O23 K2 O13 148.0(4) . .
O35 K2 O13 131.4(4) 2_545 .
O24 K2 O13 101.7(4) . .
O10 K2 O13 55.3(3) . .
O40 K2 O45 127.2(4) 2 .
O23 K2 O45 111.3(4) . .
O35 K2 O45 77.5(4) 2_545 .
O24 K2 O45 131.2(4) . .
O10 K2 O45 53.9(4) . .
O13 K2 O45 64.4(3) . .
O40 K2 O36 74.8(4) 2 .
O23 K2 O36 97.1(4) . .
O35 K2 O36 121.7(4) 2_545 .
O24 K2 O36 153.7(4) . .
O10 K2 O36 91.7(4) . .
O13 K2 O36 54.0(3) . .
O45 K2 O36 52.5(3) . .
O40 K2 W2 105.1(3) 2 .
O23 K2 W2 177.3(4) . .
O35 K2 W2 107.8(3) 2_545 .
O24 K2 W2 79.6(4) . .
O10 K2 W2 29.8(2) . .
O13 K2 W2 30.1(2) . .
O45 K2 W2 66.5(2) . .
O36 K2 W2 80.4(3) . .
O40 K2 W7 67.0(3) 2 .
O23 K2 W7 119.8(4) . .
O35 K2 W7 142.7(3) 2_545 .
O24 K2 W7 124.0(3) . .
O10 K2 W7 80.0(3) . .
O13 K2 W7 28.2(2) . .
O45 K2 W7 65.2(3) . .
O36 K2 W7 29.7(2) . .
W2 K2 W7 58.12(7) . .
O40 K2 W10 147.8(3) 2 .
O23 K2 W10 126.4(3) . .
O35 K2 W10 65.7(3) 2_545 .
O24 K2 W10 102.3(4) . .
O10 K2 W10 28.7(3) . .
O13 K2 W10 66.4(3) . .
O45 K2 W10 28.9(2) . .
O36 K2 W10 78.4(3) . .
W2 K2 W10 52.36(7) . .
W7 K2 W10 80.85(10) . .
O40 K2 W3 101.8(3) 2 .
O23 K2 W3 97.3(4) . .
O35 K2 W3 94.9(3) 2_545 .
O24 K2 W3 156.9(4) . .
O10 K2 W3 77.7(3) . .
O13 K2 W3 64.1(3) . .
O45 K2 W3 27.3(2) . .
O36 K2 W3 27.9(2) . .
W2 K2 W3 80.05(10) . .
W7 K2 W3 50.76(7) . .
W10 K2 W3 55.98(7) . .
O47 K3 O55 97.0(4) . .
O47 K3 O29 166.6(5) . 2_655
O55 K3 O29 79.3(4) . 2_655
O47 K3 O53 71.4(5) . .
O55 K3 O53 168.5(5) . .
O29 K3 O53 111.9(5) 2_655 .
O47 K3 O7 60.8(4) . 4_575
O55 K3 O7 81.3(4) . 4_575
O29 K3 O7 130.4(4) 2_655 4_575
O53 K3 O7 92.6(4) . 4_575
O47 K3 O39 97.8(4) . .
O55 K3 O39 104.5(4) . .
O29 K3 O39 71.1(4) 2_655 .
O53 K3 O39 77.8(4) . .
O7 K3 O39 158.5(4) 4_575 .
O47 K3 O41 124.1(4) . 2_655
O55 K3 O41 107.0(4) . 2_655
O29 K3 O41 69.1(4) 2_655 2_655
O53 K3 O41 80.4(5) . 2_655
O7 K3 O41 73.9(4) 4_575 2_655
O39 K3 O41 122.4(4) . 2_655
O47 K3 O16 68.4(4) . .
O55 K3 O16 64.4(4) . .
O29 K3 O16 98.6(5) 2_655 .
O53 K3 O16 109.8(5) . .
O7 K3 O16 113.0(4) 4_575 .
O39 K3 O16 54.6(4) . .
O41 K3 O16 166.8(4) 2_655 .
O47 K3 W11 75.2(3) . .
O55 K3 W11 88.3(3) . .
O29 K3 W11 91.7(3) 2_655 .
O53 K3 W11 88.7(4) . .
O7 K3 W11 132.7(3) 4_575 .
O39 K3 W11 29.7(3) . .
O41 K3 W11 152.0(3) 2_655 .
O16 K3 W11 26.9(3) . .
O47 K3 Na1 71.6(4) . .
O55 K3 Na1 32.5(3) . .
O29 K3 Na1 100.0(4) 2_655 .
O53 K3 Na1 137.9(4) . .
O7 K3 Na1 86.4(4) 4_575 .
O39 K3 Na1 88.0(3) . .
O41 K3 Na1 138.4(3) 2_655 .
O16 K3 Na1 36.1(3) . .
W11 K3 Na1 62.85(16) . .
O47 K3 K1 144.9(4) . 2_655
O55 K3 K1 117.6(3) . 2_655
O29 K3 K1 42.3(4) 2_655 2_655
O53 K3 K1 73.8(4) . 2_655
O7 K3 K1 116.7(3) 4_575 2_655
O39 K3 K1 79.5(3) . 2_655
O41 K3 K1 43.2(2) 2_655 2_655
O16 K3 K1 130.0(3) . 2_655
W11 K3 K1 109.05(14) . 2_655
Na1 K3 K1 142.4(2) . 2_655
O43 K4 O33 146.4(5) . .
O43 K4 O21 121.1(5) . .
O33 K4 O21 54.7(3) . .
O43 K4 O5 84.9(5) . 4_565
O33 K4 O5 97.6(4) . 4_565
O21 K4 O5 151.6(4) . 4_565
O43 K4 O18 119.1(5) . 4_565
O33 K4 O18 91.4(4) . 4_565
O21 K4 O18 68.1(4) . 4_565
O5 K4 O18 111.1(4) 4_565 4_565
O43 K4 O38 94.6(5) . .
O33 K4 O38 54.6(4) . .
O21 K4 O38 91.0(3) . .
O5 K4 O38 74.6(3) 4_565 .
O18 K4 O38 145.9(4) 4_565 .
O43 K4 O19 86.3(5) . .
O33 K4 O19 64.8(4) . .
O21 K4 O19 53.0(4) . .
O5 K4 O19 125.4(4) 4_565 .
O18 K4 O19 120.1(4) 4_565 .
O38 K4 O19 52.6(3) . .
O43 K4 O11 112.4(5) . 4_565
O33 K4 O11 96.2(4) . 4_565
O21 K4 O11 115.2(4) . 4_565
O5 K4 O11 56.1(4) 4_565 4_565
O18 K4 O11 55.0(3) 4_565 4_565
O38 K4 O11 119.1(3) . 4_565
O19 K4 O11 160.9(4) . 4_565
O43 K4 W3 92.9(4) . 4_565
O33 K4 W3 104.3(3) . 4_565
O21 K4 W3 143.7(3) . 4_565
O5 K4 W3 26.4(2) 4_565 4_565
O18 K4 W3 85.2(3) 4_565 4_565
O38 K4 W3 99.1(2) . 4_565
O19 K4 W3 151.3(3) . 4_565
O11 K4 W3 31.0(2) 4_565 4_565
O43 K4 W1 149.0(4) . .
O33 K4 W1 29.3(3) . .
O21 K4 W1 29.8(3) . .
O5 K4 W1 122.0(3) 4_565 .
O18 K4 W1 68.5(3) 4_565 .
O38 K4 W1 80.0(3) . .
O19 K4 W1 66.0(3) . .
O11 K4 W1 96.6(3) 4_565 .
W3 K4 W1 118.15(15) 4_565 .
O43 K4 W4 116.5(4) . 4_565
O33 K4 W4 97.1(3) . 4_565
O21 K4 W4 91.5(3) . 4_565
O5 K4 W4 85.5(3) 4_565 4_565
O18 K4 W4 25.7(2) 4_565 4_565
O38 K4 W4 141.4(3) . 4_565
O19 K4 W4 144.5(3) . 4_565
O11 K4 W4 29.6(2) 4_565 4_565
W3 K4 W4 59.51(8) 4_565 4_565
W1 K4 W4 83.33(12) . 4_565
O43 K4 W8 124.0(4) . .
O33 K4 W8 29.2(3) . .
O21 K4 W8 80.0(2) . .
O5 K4 W8 75.4(2) 4_565 .
O18 K4 W8 116.9(3) 4_565 .
O38 K4 W8 29.8(3) . .
O19 K4 W8 65.8(2) . .
O11 K4 W8 98.9(2) 4_565 .
W3 K4 W8 91.62(11) 4_565 .
W1 K4 W8 58.26(8) . .
W4 K4 W8 113.52(14) 4_565 .
O55 Na1 O16 83.5(6) . .
O55 Na1 O49 99.5(7) . .
O16 Na1 O49 90.5(6) . .
O55 Na1 O56 85.0(5) . 3_565
O16 Na1 O56 168.3(7) . 3_565
O49 Na1 O56 89.1(7) . 3_565
O55 Na1 O24 93.6(6) . 3_565
O16 Na1 O24 94.0(6) . 3_565
O49 Na1 O24 166.5(8) . 3_565
O56 Na1 O24 89.1(5) 3_565 3_565
O55 Na1 O8 178.4(6) . 3_565
O16 Na1 O8 97.1(5) . 3_565
O49 Na1 O8 81.9(7) . 3_565
O56 Na1 O8 94.4(6) 3_565 3_565
O24 Na1 O8 84.9(6) 3_565 3_565
O55 Na1 K3 40.1(4) . .
O16 Na1 K3 49.4(4) . .
O49 Na1 K3 114.8(6) . .
O56 Na1 K3 120.7(5) 3_565 .
O24 Na1 K3 77.4(5) 3_565 .
O8 Na1 K3 139.8(5) 3_565 .
O55 Na1 K2 120.4(4) . 3_565
O16 Na1 K2 113.1(4) . 3_565
O49 Na1 K2 134.6(7) . 3_565
O56 Na1 K2 75.0(4) 3_565 3_565
O24 Na1 K2 32.5(5) 3_565 3_565
O8 Na1 K2 58.0(3) 3_565 3_565
K3 Na1 K2 109.7(3) . 3_565
O57 Na2 Na2 0.0(5) 2_655 3_665
O57 Na2 O53 103.2(7) 2_655 .
Na2 Na2 O53 103.2(7) 3_665 .
O57 Na2 O42 156.7(8) 2_655 .
Na2 Na2 O42 156.7(8) 3_665 .
O53 Na2 O42 81.4(5) . .
O57 Na2 O54 97.8(7) 2_655 2_655
Na2 Na2 O54 97.8(7) 3_665 2_655
O53 Na2 O54 102.7(5) . 2_655
O42 Na2 O54 59.0(5) . 2_655
O57 Na2 O18 140.0(6) 2_655 4_565
Na2 Na2 O18 140.0(6) 3_665 4_565
O53 Na2 O18 95.1(6) . 4_565
O42 Na2 O18 60.4(4) . 4_565
O54 Na2 O18 112.5(6) 2_655 4_565
O57 Na2 W4 121.2(5) 2_655 4_565
Na2 Na2 W4 121.2(5) 3_665 4_565
O53 Na2 W4 123.6(6) . 4_565
O42 Na2 W4 71.2(4) . 4_565
O54 Na2 W4 103.5(5) 2_655 4_565
O18 Na2 W4 28.5(2) 4_565 4_565
Na2 O57 Na2 180.0(8) 4_566 2_645
W1 O21 W11 122.0(6) . .
W1 O21 K4 102.3(5) . .
W11 O21 K4 108.6(6) . .
W6 O20 Eu1 160.2(6) . .
W2 O19 W11 153.5(6) . .
W2 O19 K4 103.3(5) . .
W11 O19 K4 101.3(5) . .
W4 O18 K4 107.3(6) . 4_566
W4 O18 Na2 96.6(6) . 4_566
K4 O18 Na2 141.4(5) 4_566 4_566
W1 O17 W5 156.8(8) . .
W1 O17 K1 99.2(5) . .
W5 O17 K1 102.5(5) . .
W11 O16 Na1 166.5(9) . .
W11 O16 K3 96.3(7) . .
Na1 O16 K3 94.5(5) . .
W9 O14 W6 144.3(7) . .
W7 O13 W2 152.0(8) . .
W7 O13 K2 106.0(5) . .
W2 O13 K2 100.7(5) . .
W7 O12 W11 152.9(7) . .
W4 O11 W3 157.5(6) . .
W4 O11 K4 96.0(4) . 4_566
W3 O11 K4 92.4(5) . 4_566
W2 O10 W10 121.3(8) . .
W2 O10 K2 102.7(5) . .
W10 O10 K2 107.3(5) . .
C1 O9 Eu1 94.6(11) . .
C1 O9 Eu1 133.2(13) . 3_666
Eu1 O9 Eu1 114.3(5) . 3_666
W2 O8 Na1 126.1(7) . 3_565
W6 O7 K3 136.0(6) . 4_576
W5 O6 K1 165.3(7) . 2_645
W3 O5 K4 105.1(6) . 4_566
W3 O4 W6 121.4(6) . .
W8 O3 W5 153.9(7) . .
W5 O2 Eu1 129.3(7) . .
W5 O2 K1 104.7(4) . .
Eu1 O2 K1 96.5(4) . .
Ge1 O1 W2 125.2(5) . .
Ge1 O1 W8 121.0(6) . .
W2 O1 W8 94.6(4) . .
Ge1 O1 W10 120.0(5) . .
W2 O1 W10 95.3(5) . .
W8 O1 W10 93.0(4) . .
W1 O42 Na2 133.6(6) . .
C1 O41 Eu1 95.9(12) . .
C1 O41 K1 123.8(11) . .
Eu1 O41 K1 101.3(5) . .
C1 O41 K3 121.9(13) . 2_645
Eu1 O41 K3 126.8(5) . 2_645
K1 O41 K3 87.9(4) . 2_645
W10 O40 K2 149.3(6) . 2_545
W11 O39 W9 122.8(6) . .
W11 O39 K3 99.6(5) . .
W9 O39 K3 128.8(6) . .
W2 O38 W8 122.0(6) . .
W2 O38 K4 106.3(4) . .
W8 O38 K4 100.9(5) . .
W5 O37 W4 118.4(6) . .
W3 O36 W7 119.2(7) . .
W3 O36 K2 105.4(5) . .
W7 O36 K2 102.3(4) . .
W7 O35 K2 136.2(6) . 2
W1 O33 W8 148.6(7) . .
W1 O33 K4 104.2(5) . .
W8 O33 K4 105.7(6) . .
W4 O32 Eu1 126.7(6) . .
W9 O31 Eu1 155.7(8) . .
W9 O31 K1 105.7(5) . .
Eu1 O31 K1 98.0(5) . .
Ge1 O30 W6 120.6(7) . .
Ge1 O30 W3 120.8(6) . .
W6 O30 W3 95.9(4) . .
Ge1 O30 W7 123.5(5) . .
W6 O30 W7 95.3(4) . .
W3 O30 W7 93.8(5) . .
K1 O29 K3 94.5(5) . 2_645
W7 O28 W6 122.5(6) . .
Ge1 O27 W1 120.0(6) . .
Ge1 O27 W9 121.9(6) . .
W1 O27 W9 96.0(5) . .
Ge1 O27 W11 123.8(7) . .
W1 O27 W11 93.1(4) . .
W9 O27 W11 94.8(4) . .
Ge1 O26 W4 121.9(7) . .
Ge1 O26 W5 123.6(5) . .
W4 O26 W5 96.7(4) . .
Ge1 O26 Eu1 123.9(5) . .
W4 O26 Eu1 90.1(4) . .
W5 O26 Eu1 91.9(4) . .
W1 O25 W9 119.3(7) . .
W1 O25 K1 100.4(5) . .
W9 O25 K1 102.9(5) . .
Na1 O24 K2 119.5(8) 3_565 .
W10 O22 W8 119.4(6) . .
W10 O46 W4 153.2(7) . .
O41 C1 O9 118.0(19) . .
O41 C1 C2 123.2(17) . .
O9 C1 C2 118.5(16) . .
O41 C1 Eu1 59.0(11) . .
O9 C1 Eu1 59.2(11) . .
C2 C1 Eu1 171.2(14) . .
W3 O45 W10 147.0(9) . .
W3 O45 K2 107.0(5) . .
W10 O45 K2 104.4(5) . .
W9 O44 K1 153.4(7) . 2_655
Na2 O53 K3 130.8(7) . .
Na2 O54 K1 108.4(5) 2_645 2_645
Na1 O55 K3 107.4(5) . .

loop_
_geom_bond_atom_site_label_1
_geom_bond_atom_site_label_2
_geom_bond_distance
_geom_bond_site_symmetry_2
W11 O16 1.683(13) .
W11 O39 1.854(14) .
W11 O21 1.922(12) .
W11 O12 1.926(12) .
W11 O19 1.942(13) .
W11 O27 2.344(12) .
W11 K3 3.694(6) .
W11 K4 3.920(5) .
W10 O40 1.719(13) .
W10 O46 1.804(14) .
W10 O22 1.920(11) .
W10 O45 1.962(12) .
W10 O10 1.976(13) .
W10 O1 2.318(11) .
W10 K2 3.927(5) .
W9 O44 1.734(14) .
W9 O31 1.765(12) .
W9 O14 1.919(12) .
W9 O25 1.994(11) .
W9 O39 2.029(13) .
W9 O27 2.289(13) .
W9 K1 3.877(5) .
W8 O15 1.701(12) .
W8 O3 1.823(13) .
W8 O38 1.936(13) .
W8 O33 1.938(12) .
W8 O22 1.952(13) .
W8 O1 2.289(10) .
W8 K4 3.824(5) .
W7 O35 1.736(12) .
W7 O28 1.847(12) .
W7 O12 1.903(12) .
W7 O13 1.925(11) .
W7 O36 1.985(11) .
W7 O30 2.335(13) .
W7 K2 3.910(5) .
W6 O7 1.759(12) .
W6 O20 1.765(12) .
W6 O14 1.930(11) .
W6 O4 1.965(13) .
W6 O28 2.031(13) .
W6 O30 2.267(12) .
W5 O6 1.734(12) .
W5 O2 1.783(13) .
W5 O37 1.921(12) .
W5 O17 1.970(11) .
W5 O3 2.052(13) .
W5 O26 2.232(12) .
W5 Eu1 3.7613(13) .
W5 K1 3.922(5) .
W4 O18 1.734(11) .
W4 O32 1.776(15) .
W4 O11 1.899(13) .
W4 O37 1.957(12) .
W4 O46 2.074(13) .
W4 O26 2.226(10) .
W4 Na2 3.607(11) 4_566
W4 Eu1 3.7029(15) .
W4 K4 3.820(6) 4_566
W3 O5 1.723(12) .
W3 O4 1.899(13) .
W3 O45 1.889(12) .
W3 O36 1.915(12) .
W3 O11 1.926(13) .
W3 O30 2.273(11) .
W3 K4 3.737(5) 4_566
W3 K2 3.941(5) .
W2 O8 1.644(14) .
W2 O19 1.895(13) .
W2 O38 1.909(11) .
W2 O10 1.928(12) .
W2 O13 1.928(11) .
W2 O1 2.286(12) .
W2 K2 3.781(5) .
W2 K4 3.938(5) .
W1 O42 1.730(12) .
W1 O17 1.872(11) .
W1 O33 1.899(13) .
W1 O21 1.913(13) .
W1 O25 1.937(13) .
W1 O27 2.277(12) .
W1 K4 3.763(6) .
W1 K1 3.776(5) .
Ge1 O26 1.751(12) .
Ge1 O1 1.756(12) .
Ge1 O27 1.764(12) .
Ge1 O30 1.773(11) .
Eu1 O20 2.317(13) .
Eu1 O32 2.356(13) .
Eu1 O2 2.369(11) .
Eu1 O31 2.376(11) .
Eu1 O34 2.423(14) .
Eu1 O41 2.475(14) .
Eu1 O9 2.475(13) .
Eu1 O9 2.511(11) 3_666
Eu1 C1 2.87(2) .
Eu1 O26 2.954(13) .
K1 O29 2.762(19) .
K1 O6 2.794(13) 2_655
K1 O41 2.799(12) .
K1 O44 2.895(14) 2_645
K1 O25 2.910(15) .
K1 O17 2.993(15) .
K1 O31 3.008(14) .
K1 O2 3.069(12) .
K1 O54 3.323(15) 2_655
K2 O40 2.777(13) 2
K2 O23 2.789(16) .
K2 O35 2.798(12) 2_545
K2 O24 2.829(17) .
K2 O10 2.856(14) .
K2 O13 2.914(14) .
K2 O45 2.949(15) .
K2 O36 2.973(14) .
K3 O47 2.749(13) .
K3 O55 2.754(15) .
K3 O29 2.804(15) 2_655
K3 O53 2.806(18) .
K3 O7 2.830(12) 4_575
K3 O39 2.902(12) .
K3 O41 3.083(15) 2_655
K3 O16 3.108(17) .
K3 Na1 4.082(14) .
K3 K1 4.088(8) 2_655
K4 O43 2.51(2) .
K4 O33 2.815(13) .
K4 O21 2.858(13) .
K4 O5 2.899(13) 4_565
K4 O18 2.928(15) 4_565
K4 O38 2.951(12) .
K4 O19 3.045(12) .
K4 O11 3.122(13) 4_565
K4 W3 3.737(5) 4_565
K4 W4 3.820(6) 4_565
Na1 O55 2.299(17) .
Na1 O16 2.412(17) .
Na1 O49 2.41(2) .
Na1 O56 2.483(16) 3_565
Na1 O24 2.480(18) 3_565
Na1 O8 2.540(17) 3_565
Na1 K2 4.588(11) 3_565
Na2 O57 1.324(12) 2_655
Na2 Na2 2.65(2) 3_665
Na2 O53 2.725(18) .
Na2 O42 2.825(17) .
Na2 O54 2.94(2) 2_655
Na2 O18 2.970(19) 4_565
Na2 W4 3.607(11) 4_565
O56 Na1 2.483(16) 3_565
O57 Na2 1.324(12) 4_566
O57 Na2 1.324(12) 2_645
O18 K4 2.928(15) 4_566
O18 Na2 2.970(19) 4_566
O11 K4 3.122(13) 4_566
O9 C1 1.27(2) .
O9 Eu1 2.511(11) 3_666
O8 Na1 2.540(17) 3_565
O7 K3 2.830(12) 4_576
O6 K1 2.794(13) 2_645
O5 K4 2.899(13) 4_566
O41 C1 1.223(19) .
O41 K3 3.083(15) 2_645
O40 K2 2.777(13) 2_545
O35 K2 2.798(12) 2
O29 K3 2.804(15) 2_645
O24 Na1 2.480(18) 3_565
C1 C2 1.51(3) .
O44 K1 2.895(14) 2_655
O54 Na2 2.94(2) 2_645
O54 K1 3.323(15) 2_645
